data_7243453
loop_
_publ_author_name
'Gayathri, Parthasarathy'
'Kanagajothi, Karuppaiah'
'Nag, Probal'
'Anand, Neethu'
'Reddy, Vennapusa Sivaranjana'
'Moon, Dohyun'
'Anthony, Savarimuthu Philip'
'Madhu, Vedichi'

_publ_section_title
;
 Symmetrical and unsymmetrical thiazole based ESIPT derivatives: Highly
 selective fluorescence sensing of Cu2+ and structure controlled
 reversible mechanofluorochromism
;
_journal_name_full CrystEngComm
_journal_paper_doi 10.1039/D1CE00927C
_journal_year 2021
_chemical_formula_moiety 'C24 H30 N4 O2 S'
_chemical_formula_sum 'C24 H30 N4 O2 S'
_chemical_formula_weight 438.58
_space_group_crystal_system monoclinic
_space_group_IT_number 4
_space_group_name_Hall 'P 2yb'
_space_group_name_H-M_alt 'P 1 21 1'
_atom_sites_solution_hydrogens geom
_audit_creation_method SHELXL-2018/3
_audit_update_record
;
2021-03-25 deposited with the CCDC.	2021-08-30 downloaded from the CCDC.
;
_cell_angle_alpha 90
_cell_angle_beta 94.24(3)
_cell_angle_gamma 90
_cell_formula_units_Z 2
_cell_length_a 6.6330(13)
_cell_length_b 8.5300(17)
_cell_length_c 19.929(4)
_cell_measurement_reflns_used 34490
_cell_measurement_temperature 220(2)
_cell_measurement_theta_max 33.679
_cell_measurement_theta_min 0.350
_cell_volume 1124.5(4)
_computing_cell_refinement '<i>HKL3000sm</i>(Otwinowski & Minor, 1997)'
_computing_data_collection '<i>PAL BL2D-SMDC Program</i>(Shin et.al, 2016)'
_computing_data_reduction '<i>HKL3000sm</i>(Otwinowski & Minor, 1997)'
_computing_molecular_graphics '<i>DIAMOND 4</i>(Putz&Brandenburg, 2014)'
_computing_publication_material '<i>publCIF</i>(Westrip, 2010)'
_computing_structure_refinement '<i>SHELXL-2018</i>(Sheldrick, 2015b)'
_computing_structure_solution '<i>SHELXT-2018</i>(Sheldrick, 2015a)'
_diffrn_ambient_temperature 220(2)
_diffrn_measured_fraction_theta_full 0.976
_diffrn_measured_fraction_theta_max 0.968
_diffrn_measurement_device_type 'Rayonix MX225HS CCD area detector'
_diffrn_measurement_method 'omega scan'
_diffrn_radiation_type synchrotron
_diffrn_radiation_wavelength 0.610
_diffrn_reflns_av_R_equivalents 0.0420
_diffrn_reflns_av_unetI/netI 0.0488
_diffrn_reflns_Laue_measured_fraction_full 0.976
_diffrn_reflns_Laue_measured_fraction_max 0.968
_diffrn_reflns_limit_h_max 9
_diffrn_reflns_limit_h_min -9
_diffrn_reflns_limit_k_max 11
_diffrn_reflns_limit_k_min -11
_diffrn_reflns_limit_l_max 27
_diffrn_reflns_limit_l_min -27
_diffrn_reflns_number 11469
_diffrn_reflns_point_group_measured_fraction_full 0.972
_diffrn_reflns_point_group_measured_fraction_max 0.962
_diffrn_reflns_theta_full 21.469
_diffrn_reflns_theta_max 25.000
_diffrn_reflns_theta_min 1.759
_diffrn_source 'PLSII 2D bending magnet'
_exptl_absorpt_coefficient_mu 0.117
_exptl_absorpt_correction_T_max 1.000
_exptl_absorpt_correction_T_min 0.849
_exptl_absorpt_correction_type empirical
_exptl_absorpt_process_details '<i>HKL3000sm Scalepack</i>(Otwinowski et.al,2003)'
_exptl_crystal_colour orange
_exptl_crystal_density_diffrn 1.295
_exptl_crystal_description block
_exptl_crystal_F_000 468
_exptl_crystal_size_max 0.135
_exptl_crystal_size_mid 0.094
_exptl_crystal_size_min 0.084
_refine_diff_density_max 0.982
_refine_diff_density_min -0.459
_refine_diff_density_rms 0.058
_refine_ls_abs_structure_details
;
 Flack x determined using 2191 quotients [(I+)-(I-)]/[(I+)+(I-)]
 (Parsons, Flack and Wagner, Acta Cryst. B69 (2013) 249-259).
;
_refine_ls_abs_structure_Flack 0.06(3)
_refine_ls_extinction_method none
_refine_ls_goodness_of_fit_ref 1.051
_refine_ls_hydrogen_treatment constr
_refine_ls_matrix_type full
_refine_ls_number_parameters 286
_refine_ls_number_reflns 6002
_refine_ls_number_restraints 1
_refine_ls_restrained_S_all 1.051
_refine_ls_R_factor_all 0.0583
_refine_ls_R_factor_gt 0.0545
_refine_ls_shift/su_max 0.001
_refine_ls_shift/su_mean 0.000
_refine_ls_structure_factor_coef Fsqd
_refine_ls_weighting_details 'w=1/[\s^2^(Fo^2^)+(0.1001P)^2^+0.1152P] where P=(Fo^2^+2Fc^2^)/3'
_refine_ls_weighting_scheme calc
_refine_ls_wR_factor_gt 0.1556
_refine_ls_wR_factor_ref 0.1585
_reflns_Friedel_coverage 0.869
_reflns_Friedel_fraction_full 0.967
_reflns_Friedel_fraction_max 0.956
_reflns_number_gt 5452
_reflns_number_total 6002
_reflns_threshold_expression 'I > 2\s(I)'
_cod_data_source_file d1ce00927c2.cif
_cod_data_source_block SPA447
_cod_original_sg_symbol_H-M 'P 21'
_cod_database_code 7243453
_shelx_shelxl_version_number 2018/3
_shelx_space_group_comment
;
The symmetry employed for this shelxl refinement is uniquely defined
by the following loop, which should always be used as a source of
symmetry information in preference to the above space-group names.
They are only intended as comments.
;
_shelx_estimated_absorpt_t_min 0.984
_shelx_estimated_absorpt_t_max 0.990

loop_
_space_group_symop_operation_xyz
'x, y, z'
'-x, y+1/2, -z'

loop_
_atom_site_label
_atom_site_type_symbol
_atom_site_fract_x
_atom_site_fract_y
_atom_site_fract_z
_atom_site_U_iso_or_equiv
_atom_site_adp_type
_atom_site_occupancy
_atom_site_site_symmetry_order
_atom_site_calc_flag
_atom_site_refinement_flags_posn
_atom_site_refinement_flags_adp
_atom_site_refinement_flags_occupancy
_atom_site_disorder_assembly
_atom_site_disorder_group
S1 S 0.54797(11) 0.48263(10) 0.70822(4) 0.0406(2) Uani 1 1 d . . . . .
O1 O -0.0142(4) 0.6106(4) 0.81943(12) 0.0513(6) Uani 1 1 d . . . . .
H1 H 0.007571 0.620556 0.779176 0.077 Uiso 1 1 calc R U . . .
O2 O 0.5335(4) 0.7234(4) 0.45608(13) 0.0500(6) Uani 1 1 d . . . . .
H2 H 0.494827 0.713031 0.494499 0.075 Uiso 1 1 calc R U . . .
N1 N 0.2068(4) 0.6230(4) 0.71555(14) 0.0468(7) Uani 1 1 d . . . . .
N2 N 0.5338(4) 0.6023(4) 0.57749(14) 0.0433(6) Uani 1 1 d . . . . .
N3 N 0.2342(4) 0.3589(4) 1.02200(14) 0.0388(5) Uani 1 1 d . . . . .
N4 N 1.0913(4) 0.6170(4) 0.32753(14) 0.0415(6) Uani 1 1 d . . . . .
C1 C 0.3425(4) 0.5392(4) 0.75156(16) 0.0381(6) Uani 1 1 d . . . . .
C2 C 0.3185(4) 0.4934(4) 0.82097(14) 0.0378(6) Uani 1 1 d . . . . .
C3 C 0.1398(5) 0.5318(4) 0.85179(16) 0.0400(7) Uani 1 1 d . . . . .
C4 C 0.1158(4) 0.4882(5) 0.91830(15) 0.0392(6) Uani 1 1 d . . . . .
H4 H -0.004494 0.515106 0.937633 0.047 Uiso 1 1 calc R U . . .
C5 C 0.2650(4) 0.4057(4) 0.95709(15) 0.0355(6) Uani 1 1 d . . . . .
C6 C 0.4443(5) 0.3679(4) 0.92607(16) 0.0399(6) Uani 1 1 d . . . . .
H6 H 0.548238 0.312391 0.950303 0.048 Uiso 1 1 calc R U . . .
C7 C 0.4670(5) 0.4122(4) 0.86050(17) 0.0401(6) Uani 1 1 d . . . . .
H7 H 0.588278 0.386639 0.841453 0.048 Uiso 1 1 calc R U . . .
C8 C 0.0604(5) 0.4172(4) 1.05514(16) 0.0408(7) Uani 1 1 d . . . . .
H8A H 0.043635 0.353192 1.095178 0.049 Uiso 1 1 calc R U . . .
H8AB H -0.061061 0.403706 1.024603 0.049 Uiso 1 1 calc R U . . .
C9 C 0.0760(6) 0.5882(5) 1.07615(19) 0.0478(8) Uani 1 1 d . . . . .
H9A H -0.045521 0.618507 1.097124 0.072 Uiso 1 1 calc R U . . .
H9B H 0.090822 0.652975 1.036827 0.072 Uiso 1 1 calc R U . . .
H9C H 0.192554 0.602229 1.107928 0.072 Uiso 1 1 calc R U . . .
C10 C 0.3899(5) 0.2779(5) 1.06415(18) 0.0458(7) Uani 1 1 d . . . . .
H10A H 0.462342 0.206342 1.035920 0.055 Uiso 1 1 calc R U . . .
H10B H 0.324568 0.214427 1.097325 0.055 Uiso 1 1 calc R U . . .
C11 C 0.5417(6) 0.3862(6) 1.1010(2) 0.0577(10) Uani 1 1 d . . . . .
H11A H 0.644221 0.324275 1.126041 0.087 Uiso 1 1 calc R U . . .
H11B H 0.473035 0.452029 1.131770 0.087 Uiso 1 1 calc R U . . .
H11C H 0.604898 0.451510 1.068670 0.087 Uiso 1 1 calc R U . . .
C12 C 0.7011(5) 0.5342(4) 0.56693(17) 0.0445(7) Uani 1 1 d . . . . .
H12 H 0.763166 0.469969 0.600768 0.053 Uiso 1 1 calc R U . . .
C13 C 0.7961(5) 0.5531(4) 0.50525(16) 0.0418(7) Uani 1 1 d . . . . .
C14 C 0.7109(4) 0.6472(4) 0.45202(15) 0.0369(6) Uani 1 1 d . . . . .
C15 C 0.8066(4) 0.6656(4) 0.39311(15) 0.0374(6) Uani 1 1 d . . . . .
H15 H 0.745859 0.727118 0.358074 0.045 Uiso 1 1 calc R U . . .
C16 C 0.9950(4) 0.5928(4) 0.38509(15) 0.0377(6) Uani 1 1 d . . . . .
C17 C 1.0786(5) 0.4968(5) 0.43783(18) 0.0497(8) Uani 1 1 d . . . . .
H17 H 1.201358 0.444332 0.433169 0.060 Uiso 1 1 calc R U . . .
C18 C 0.9822(5) 0.4800(6) 0.49535(17) 0.0501(8) Uani 1 1 d . . . . .
H18 H 1.042298 0.417008 0.529976 0.060 Uiso 1 1 calc R U . . .
C19 C 0.9865(5) 0.6916(5) 0.26903(18) 0.0459(7) Uani 1 1 d . . . . .
H19A H 1.085498 0.717493 0.236607 0.055 Uiso 1 1 calc R U . . .
H19B H 0.926424 0.789966 0.283240 0.055 Uiso 1 1 calc R U . . .
C20 C 0.8214(5) 0.5906(5) 0.23425(18) 0.0507(8) Uani 1 1 d . . . . .
H20A H 0.758111 0.646936 0.196003 0.076 Uiso 1 1 calc R U . . .
H20B H 0.720808 0.566436 0.265632 0.076 Uiso 1 1 calc R U . . .
H20C H 0.879995 0.494008 0.218909 0.076 Uiso 1 1 calc R U . . .
C21 C 1.2881(5) 0.5465(5) 0.31691(19) 0.0475(8) Uani 1 1 d . . . . .
H21A H 1.364115 0.534661 0.360681 0.057 Uiso 1 1 calc R U . . .
H21B H 1.363796 0.618764 0.289972 0.057 Uiso 1 1 calc R U . . .
C22 C 1.2776(6) 0.3902(5) 0.2826(3) 0.0590(10) Uani 1 1 d . . . . .
H22A H 1.412718 0.347157 0.281705 0.088 Uiso 1 1 calc R U . . .
H22B H 1.218591 0.402616 0.236899 0.088 Uiso 1 1 calc R U . . .
H22C H 1.194618 0.319563 0.306952 0.088 Uiso 1 1 calc R U . . .
C23 C 0.4424(5) 0.5848(4) 0.63808(16) 0.0411(7) Uani 1 1 d . . . . .
C24 C 0.2654(5) 0.6499(5) 0.65215(17) 0.0489(8) Uani 1 1 d . . . . .
H24 H 0.187055 0.710002 0.620436 0.059 Uiso 1 1 calc R U . . .

loop_
_atom_site_aniso_label
_atom_site_aniso_U_11
_atom_site_aniso_U_22
_atom_site_aniso_U_33
_atom_site_aniso_U_23
_atom_site_aniso_U_13
_atom_site_aniso_U_12
S1 0.0352(3) 0.0527(4) 0.0337(3) 0.0010(3) 0.0027(2) 0.0050(3)
O1 0.0411(12) 0.0770(18) 0.0355(11) 0.0049(12) 0.0003(9) 0.0184(12)
O2 0.0395(12) 0.0723(17) 0.0387(12) 0.0026(11) 0.0066(9) 0.0156(11)
N1 0.0402(14) 0.0635(18) 0.0362(13) 0.0017(12) -0.0003(10) 0.0091(13)
N2 0.0417(13) 0.0551(16) 0.0323(12) 0.0018(11) -0.0026(10) -0.0012(12)
N3 0.0297(12) 0.0495(14) 0.0368(13) 0.0045(10) 0.0003(9) 0.0028(10)
N4 0.0251(10) 0.0618(17) 0.0371(12) -0.0015(11) -0.0005(9) 0.0028(11)
C1 0.0290(13) 0.0478(15) 0.0368(14) -0.0057(12) -0.0015(11) 0.0036(11)
C2 0.0316(12) 0.0466(15) 0.0352(13) -0.0036(13) 0.0020(10) 0.0003(13)
C3 0.0307(13) 0.0523(17) 0.0367(14) -0.0032(12) 0.0008(11) 0.0025(11)
C4 0.0298(12) 0.0523(16) 0.0355(13) -0.0020(14) 0.0020(10) 0.0002(14)
C5 0.0274(12) 0.0421(15) 0.0368(13) -0.0033(11) 0.0010(10) -0.0019(11)
C6 0.0325(14) 0.0481(16) 0.0387(15) -0.0010(12) 0.0001(11) 0.0051(12)
C7 0.0311(13) 0.0511(17) 0.0382(14) -0.0053(13) 0.0047(11) 0.0029(13)
C8 0.0319(14) 0.0554(18) 0.0355(14) 0.0043(13) 0.0053(11) -0.0005(13)
C9 0.0456(18) 0.057(2) 0.0414(16) 0.0017(14) 0.0045(13) 0.0069(15)
C10 0.0383(16) 0.0557(19) 0.0427(17) 0.0106(14) -0.0012(13) 0.0062(14)
C11 0.0325(16) 0.076(3) 0.062(2) 0.0016(19) -0.0104(15) 0.0070(17)
C12 0.0425(16) 0.0549(19) 0.0352(14) 0.0026(12) -0.0027(12) 0.0014(14)
C13 0.0393(15) 0.0539(17) 0.0313(13) 0.0009(12) -0.0037(11) 0.0004(13)
C14 0.0304(13) 0.0482(16) 0.0315(13) -0.0016(11) -0.0016(10) 0.0014(11)
C15 0.0300(13) 0.0520(17) 0.0294(12) 0.0017(11) -0.0028(10) 0.0043(12)
C16 0.0265(12) 0.0523(17) 0.0335(13) -0.0051(12) -0.0041(10) -0.0015(12)
C17 0.0360(14) 0.067(2) 0.0444(16) 0.0037(16) -0.0053(12) 0.0124(16)
C18 0.0467(17) 0.062(2) 0.0399(15) 0.0060(17) -0.0065(12) 0.0154(19)
C19 0.0355(15) 0.065(2) 0.0382(15) 0.0041(14) 0.0059(12) 0.0040(15)
C20 0.0363(15) 0.078(3) 0.0368(15) 0.0001(15) -0.0049(12) 0.0037(16)
C21 0.0266(13) 0.067(2) 0.0490(18) -0.0051(16) 0.0025(12) -0.0034(14)
C22 0.0446(19) 0.057(2) 0.075(3) -0.0032(19) 0.0041(18) 0.0105(17)
C23 0.0372(15) 0.0494(17) 0.0359(14) -0.0025(12) -0.0029(11) 0.0003(12)
C24 0.0401(16) 0.071(2) 0.0353(15) 0.0032(15) -0.0028(12) 0.0074(16)

loop_
_atom_type_symbol
_atom_type_description
_atom_type_scat_dispersion_real
_atom_type_scat_dispersion_imag
_atom_type_scat_source
C C 0.0019 0.0011 'International Tables Vol C Tables 4.2.6.8 and 6.1.1.4'
H H 0.0000 0.0000 'International Tables Vol C Tables 4.2.6.8 and 6.1.1.4'
N N 0.0040 0.0024 'International Tables Vol C Tables 4.2.6.8 and 6.1.1.4'
O O 0.0074 0.0043 'International Tables Vol C Tables 4.2.6.8 and 6.1.1.4'
S S 0.0966 0.0914 'International Tables Vol C Tables 4.2.6.8 and 6.1.1.4'

loop_
_geom_angle_atom_site_label_1
_geom_angle_atom_site_label_2
_geom_angle_atom_site_label_3
_geom_angle
_geom_angle_site_symmetry_1
_geom_angle_site_symmetry_3
_geom_angle_publ_flag
C1 S1 C23 88.64(16) . . ?
C3 O1 H1 109.5 . . ?
C14 O2 H2 109.5 . . ?
C1 N1 C24 111.4(3) . . ?
C12 N2 C23 121.9(3) . . ?
C5 N3 C10 121.9(3) . . ?
C5 N3 C8 120.1(3) . . ?
C10 N3 C8 116.8(3) . . ?
C16 N4 C19 120.7(3) . . ?
C16 N4 C21 122.3(3) . . ?
C19 N4 C21 116.1(3) . . ?
N1 C1 C2 122.9(3) . . ?
N1 C1 S1 114.2(2) . . ?
C2 C1 S1 122.9(2) . . ?
C7 C2 C3 116.7(3) . . ?
C7 C2 C1 123.1(3) . . ?
C3 C2 C1 120.3(3) . . ?
O1 C3 C4 116.8(3) . . ?
O1 C3 C2 122.6(3) . . ?
C4 C3 C2 120.6(3) . . ?
C3 C4 C5 122.2(3) . . ?
C3 C4 H4 118.9 . . ?
C5 C4 H4 118.9 . . ?
N3 C5 C4 120.9(3) . . ?
N3 C5 C6 121.9(3) . . ?
C4 C5 C6 117.1(3) . . ?
C7 C6 C5 120.3(3) . . ?
C7 C6 H6 119.8 . . ?
C5 C6 H6 119.8 . . ?
C6 C7 C2 123.2(3) . . ?
C6 C7 H7 118.4 . . ?
C2 C7 H7 118.4 . . ?
N3 C8 C9 114.4(3) . . ?
N3 C8 H8A 108.7 . . ?
C9 C8 H8A 108.7 . . ?
N3 C8 H8AB 108.7 . . ?
C9 C8 H8AB 108.7 . . ?
H8A C8 H8AB 107.6 . . ?
C8 C9 H9A 109.5 . . ?
C8 C9 H9B 109.5 . . ?
H9A C9 H9B 109.5 . . ?
C8 C9 H9C 109.5 . . ?
H9A C9 H9C 109.5 . . ?
H9B C9 H9C 109.5 . . ?
N3 C10 C11 114.1(3) . . ?
N3 C10 H10A 108.7 . . ?
C11 C10 H10A 108.7 . . ?
N3 C10 H10B 108.7 . . ?
C11 C10 H10B 108.7 . . ?
H10A C10 H10B 107.6 . . ?
C10 C11 H11A 109.5 . . ?
C10 C11 H11B 109.5 . . ?
H11A C11 H11B 109.5 . . ?
C10 C11 H11C 109.5 . . ?
H11A C11 H11C 109.5 . . ?
H11B C11 H11C 109.5 . . ?
N2 C12 C13 122.1(3) . . ?
N2 C12 H12 119.0 . . ?
C13 C12 H12 119.0 . . ?
C18 C13 C14 116.8(3) . . ?
C18 C13 C12 121.1(3) . . ?
C14 C13 C12 122.1(3) . . ?
O2 C14 C15 116.9(3) . . ?
O2 C14 C13 122.0(3) . . ?
C15 C14 C13 121.2(3) . . ?
C14 C15 C16 120.7(3) . . ?
C14 C15 H15 119.7 . . ?
C16 C15 H15 119.7 . . ?
N4 C16 C17 121.9(3) . . ?
N4 C16 C15 119.9(3) . . ?
C17 C16 C15 118.1(3) . . ?
C18 C17 C16 120.3(3) . . ?
C18 C17 H17 119.8 . . ?
C16 C17 H17 119.8 . . ?
C17 C18 C13 122.8(3) . . ?
C17 C18 H18 118.6 . . ?
C13 C18 H18 118.6 . . ?
N4 C19 C20 113.7(3) . . ?
N4 C19 H19A 108.8 . . ?
C20 C19 H19A 108.8 . . ?
N4 C19 H19B 108.8 . . ?
C20 C19 H19B 108.8 . . ?
H19A C19 H19B 107.7 . . ?
C19 C20 H20A 109.5 . . ?
C19 C20 H20B 109.5 . . ?
H20A C20 H20B 109.5 . . ?
C19 C20 H20C 109.5 . . ?
H20A C20 H20C 109.5 . . ?
H20B C20 H20C 109.5 . . ?
N4 C21 C22 114.8(3) . . ?
N4 C21 H21A 108.6 . . ?
C22 C21 H21A 108.6 . . ?
N4 C21 H21B 108.6 . . ?
C22 C21 H21B 108.6 . . ?
H21A C21 H21B 107.5 . . ?
C21 C22 H22A 109.5 . . ?
C21 C22 H22B 109.5 . . ?
H22A C22 H22B 109.5 . . ?
C21 C22 H22C 109.5 . . ?
H22A C22 H22C 109.5 . . ?
H22B C22 H22C 109.5 . . ?
C24 C23 N2 125.2(3) . . ?
C24 C23 S1 110.1(3) . . ?
N2 C23 S1 124.7(3) . . ?
C23 C24 N1 115.8(3) . . ?
C23 C24 H24 122.1 . . ?
N1 C24 H24 122.1 . . ?

loop_
_geom_bond_atom_site_label_1
_geom_bond_atom_site_label_2
_geom_bond_distance
_geom_bond_site_symmetry_2
_geom_bond_publ_flag
S1 C1 1.735(3) . ?
S1 C23 1.749(3) . ?
O1 C3 1.347(4) . ?
O1 H1 0.8300 . ?
O2 C14 1.352(4) . ?
O2 H2 0.8300 . ?
N1 C1 1.319(4) . ?
N1 C24 1.368(5) . ?
N2 C12 1.283(5) . ?
N2 C23 1.399(4) . ?
N3 C5 1.383(4) . ?
N3 C10 1.456(4) . ?
N3 C8 1.458(4) . ?
N4 C16 1.369(4) . ?
N4 C19 1.458(4) . ?
N4 C21 1.467(4) . ?
C1 C2 1.458(4) . ?
C2 C7 1.398(4) . ?
C2 C3 1.413(4) . ?
C3 C4 1.397(4) . ?
C4 C5 1.400(4) . ?
C4 H4 0.9400 . ?
C5 C6 1.417(4) . ?
C6 C7 1.379(5) . ?
C6 H6 0.9400 . ?
C7 H7 0.9400 . ?
C8 C9 1.519(5) . ?
C8 H8A 0.9800 . ?
C8 H8AB 0.9800 . ?
C9 H9A 0.9700 . ?
C9 H9B 0.9700 . ?
C9 H9C 0.9700 . ?
C10 C11 1.515(6) . ?
C10 H10A 0.9800 . ?
C10 H10B 0.9800 . ?
C11 H11A 0.9700 . ?
C11 H11B 0.9700 . ?
C11 H11C 0.9700 . ?
C12 C13 1.431(5) . ?
C12 H12 0.9400 . ?
C13 C18 1.410(5) . ?
C13 C14 1.414(4) . ?
C14 C15 1.385(4) . ?
C15 C16 1.415(4) . ?
C15 H15 0.9400 . ?
C16 C17 1.413(5) . ?
C17 C18 1.361(5) . ?
C17 H17 0.9400 . ?
C18 H18 0.9400 . ?
C19 C20 1.519(5) . ?
C19 H19A 0.9800 . ?
C19 H19B 0.9800 . ?
C20 H20A 0.9700 . ?
C20 H20B 0.9700 . ?
C20 H20C 0.9700 . ?
C21 C22 1.498(6) . ?
C21 H21A 0.9800 . ?
C21 H21B 0.9800 . ?
C22 H22A 0.9700 . ?
C22 H22B 0.9700 . ?
C22 H22C 0.9700 . ?
C23 C24 1.347(5) . ?
C24 H24 0.9400 . ?

loop_
_geom_hbond_atom_site_label_D
_geom_hbond_atom_site_label_H
_geom_hbond_atom_site_label_A
_geom_hbond_distance_DH
_geom_hbond_distance_HA
_geom_hbond_distance_DA
_geom_hbond_angle_DHA
_geom_hbond_site_symmetry_A
_geom_hbond_publ_flag
O1 H1 N1 0.83 1.90 2.626(4) 145.8 . yes
O2 H2 N2 0.83 1.91 2.631(4) 145.3 . yes

loop_
_geom_torsion_atom_site_label_1
_geom_torsion_atom_site_label_2
_geom_torsion_atom_site_label_3
_geom_torsion_atom_site_label_4
_geom_torsion
_geom_torsion_site_symmetry_1
_geom_torsion_site_symmetry_2
_geom_torsion_site_symmetry_3
_geom_torsion_site_symmetry_4
_geom_torsion_publ_flag
C24 N1 C1 C2 -180.0(3) . . . . ?
C24 N1 C1 S1 -2.0(4) . . . . ?
C23 S1 C1 N1 1.6(3) . . . . ?
C23 S1 C1 C2 179.5(3) . . . . ?
N1 C1 C2 C7 -176.3(3) . . . . ?
S1 C1 C2 C7 6.0(5) . . . . ?
N1 C1 C2 C3 3.2(5) . . . . ?
S1 C1 C2 C3 -174.6(3) . . . . ?
C7 C2 C3 O1 179.6(3) . . . . ?
C1 C2 C3 O1 0.1(5) . . . . ?
C7 C2 C3 C4 -0.6(5) . . . . ?
C1 C2 C3 C4 180.0(3) . . . . ?
O1 C3 C4 C5 179.9(3) . . . . ?
C2 C3 C4 C5 0.0(6) . . . . ?
C10 N3 C5 C4 -177.8(3) . . . . ?
C8 N3 C5 C4 -10.4(5) . . . . ?
C10 N3 C5 C6 4.6(5) . . . . ?
C8 N3 C5 C6 172.0(3) . . . . ?
C3 C4 C5 N3 -177.6(3) . . . . ?
C3 C4 C5 C6 0.2(5) . . . . ?
N3 C5 C6 C7 177.9(3) . . . . ?
C4 C5 C6 C7 0.1(5) . . . . ?
C5 C6 C7 C2 -0.8(6) . . . . ?
C3 C2 C7 C6 1.0(5) . . . . ?
C1 C2 C7 C6 -179.6(3) . . . . ?
C5 N3 C8 C9 -72.4(4) . . . . ?
C10 N3 C8 C9 95.6(4) . . . . ?
C5 N3 C10 C11 84.3(4) . . . . ?
C8 N3 C10 C11 -83.5(4) . . . . ?
C23 N2 C12 C13 -179.4(3) . . . . ?
N2 C12 C13 C18 178.5(4) . . . . ?
N2 C12 C13 C14 -0.4(6) . . . . ?
C18 C13 C14 O2 -179.7(4) . . . . ?
C12 C13 C14 O2 -0.7(5) . . . . ?
C18 C13 C14 C15 0.1(5) . . . . ?
C12 C13 C14 C15 179.1(3) . . . . ?
O2 C14 C15 C16 178.6(3) . . . . ?
C13 C14 C15 C16 -1.2(5) . . . . ?
C19 N4 C16 C17 168.4(3) . . . . ?
C21 N4 C16 C17 -0.6(5) . . . . ?
C19 N4 C16 C15 -11.9(5) . . . . ?
C21 N4 C16 C15 179.1(3) . . . . ?
C14 C15 C16 N4 -177.5(3) . . . . ?
C14 C15 C16 C17 2.1(5) . . . . ?
N4 C16 C17 C18 177.6(4) . . . . ?
C15 C16 C17 C18 -2.1(6) . . . . ?
C16 C17 C18 C13 1.1(7) . . . . ?
C14 C13 C18 C17 -0.1(6) . . . . ?
C12 C13 C18 C17 -179.1(4) . . . . ?
C16 N4 C19 C20 -69.6(4) . . . . ?
C21 N4 C19 C20 100.0(4) . . . . ?
C16 N4 C21 C22 91.1(4) . . . . ?
C19 N4 C21 C22 -78.3(4) . . . . ?
C12 N2 C23 C24 -178.6(4) . . . . ?
C12 N2 C23 S1 4.7(5) . . . . ?
C1 S1 C23 C24 -0.6(3) . . . . ?
C1 S1 C23 N2 176.5(3) . . . . ?
N2 C23 C24 N1 -177.5(3) . . . . ?
S1 C23 C24 N1 -0.3(5) . . . . ?
C1 N1 C24 C23 1.5(5) . . . . ?
